data_1505296
loop_
_publ_author_name
'Sliwinska, Anna'
'Czardybon, Wojciech'
'Warkentin, John'

_publ_section_title
;
 Zwitterion from a cyclopropane with geminal donor and acceptor groups.
;
_journal_issue 4
_journal_name_full 'Organic letters'
_journal_page_first 695
_journal_page_last 698
_journal_paper_doi 10.1021/ol063021s
_journal_volume 9
_journal_year 2007
_chemical_formula_sum 'C16 H20 N2 O2'
_chemical_formula_weight 272.34
_chemical_name_systematic
; 
 ? 
;
_space_group_IT_number 15
_symmetry_cell_setting monoclinic
_symmetry_space_group_name_Hall '-C 2yc'
_symmetry_space_group_name_H-M 'C 1 2/c 1'
_atom_sites_solution_hydrogens geom
_atom_sites_solution_primary direct
_atom_sites_solution_secondary difmap
_audit_creation_method SHELXL-97
_cell_angle_alpha 90.00
_cell_angle_beta 121.845(2)
_cell_angle_gamma 90.00
_cell_formula_units_Z 8
_cell_length_a 24.9214(14)
_cell_length_b 9.2923(5)
_cell_length_c 14.6410(8)
_cell_measurement_reflns_used 3767
_cell_measurement_temperature 173(2)
_cell_measurement_theta_max 68.22
_cell_measurement_theta_min 4.18
_cell_volume 2880.2(3)
_computing_cell_refinement 'Bruker SMART'
_computing_data_collection 'Bruker SMART'
_computing_data_reduction 'Bruker SAINT'
_computing_molecular_graphics 'Bruker SHELXTL'
_computing_publication_material 'Bruker SHELXTL'
_computing_structure_refinement 'SHELXL-97 (Sheldrick, 1997)'
_computing_structure_solution 'SHELXS-97 (Sheldrick, 1990)'
_diffrn_ambient_temperature 173(2)
_diffrn_measured_fraction_theta_full 0.983
_diffrn_measured_fraction_theta_max 0.983
_diffrn_measurement_device_type 'CCD area detector'
_diffrn_measurement_method 'phi and omega scans'
_diffrn_radiation_monochromator 'cross-coupled parallel focusing mirrors'
_diffrn_radiation_source 'rotating anode'
_diffrn_radiation_type CuK\a
_diffrn_radiation_wavelength 1.54178
_diffrn_reflns_av_R_equivalents 0.0292
_diffrn_reflns_av_sigmaI/netI 0.0273
_diffrn_reflns_limit_h_max 25
_diffrn_reflns_limit_h_min -29
_diffrn_reflns_limit_k_max 10
_diffrn_reflns_limit_k_min -11
_diffrn_reflns_limit_l_max 17
_diffrn_reflns_limit_l_min -11
_diffrn_reflns_number 9169
_diffrn_reflns_theta_full 68.24
_diffrn_reflns_theta_max 68.24
_diffrn_reflns_theta_min 4.18
_exptl_absorpt_coefficient_mu 0.668
_exptl_absorpt_correction_T_max 0.99
_exptl_absorpt_correction_T_min 0.8192
_exptl_absorpt_correction_type multi-scan
_exptl_absorpt_process_details Sadabs
_exptl_crystal_colour colourless
_exptl_crystal_density_diffrn 1.256
_exptl_crystal_density_method 'not measured'
_exptl_crystal_description plate
_exptl_crystal_F_000 1168
_exptl_crystal_size_max 0.26
_exptl_crystal_size_mid 0.26
_exptl_crystal_size_min 0.02
_refine_diff_density_max 0.216
_refine_diff_density_min -0.157
_refine_diff_density_rms 0.035
_refine_ls_extinction_coef 0.00036(10)
_refine_ls_extinction_expression Fc^*^=kFc[1+0.001xFc^2^\l^3^/sin(2\q)]^-1/4^
_refine_ls_extinction_method SHELXL
_refine_ls_goodness_of_fit_ref 1.038
_refine_ls_hydrogen_treatment mixed
_refine_ls_matrix_type full
_refine_ls_number_parameters 262
_refine_ls_number_reflns 2585
_refine_ls_number_restraints 0
_refine_ls_restrained_S_all 1.038
_refine_ls_R_factor_all 0.0525
_refine_ls_R_factor_gt 0.0379
_refine_ls_shift/su_max 0.010
_refine_ls_shift/su_mean 0.001
_refine_ls_structure_factor_coef Fsqd
_refine_ls_weighting_details 'calc w=1/[\s^2^(Fo^2^)+(0.0571P)^2^+1.0052P] where P=(Fo^2^+2Fc^2^)/3'
_refine_ls_weighting_scheme calc
_refine_ls_wR_factor_gt 0.0969
_refine_ls_wR_factor_ref 0.1061
_reflns_number_gt 1992
_reflns_number_total 2585
_reflns_threshold_expression >2sigma(I)
_cod_data_source_file ol063021ssi20061214_115611.cif
_cod_data_source_block 265k0m
_cod_depositor_comments
;
The following automatic conversions were performed:

'_symmetry_cell_setting' value 'Monoclinic' changed to 'monoclinic'
according to /home/saulius/struct/CIF-dictionaries/cif_core.dic
dictionary named 'cif_core.dic' version 2.4.1 from 2010-06-29.

Automatic conversion script
Id: cif_fix_values 1715 2011-07-08 13:25:40Z adriana 
;
_cod_original_sg_symbol_H-M C2/c
_cod_database_code 1505296

loop_
_symmetry_equiv_pos_as_xyz
'x, y, z'
'-x, y, -z+1/2'
'x+1/2, y+1/2, z'
'-x+1/2, y+1/2, -z+1/2'
'-x, -y, -z'
'x, -y, z-1/2'
'-x+1/2, -y+1/2, -z'
'x+1/2, -y+1/2, z-1/2'

loop_
_atom_site_label
_atom_site_type_symbol
_atom_site_fract_x
_atom_site_fract_y
_atom_site_fract_z
_atom_site_U_iso_or_equiv
_atom_site_adp_type
_atom_site_occupancy
_atom_site_symmetry_multiplicity
_atom_site_calc_flag
O1 O 0.12680(5) 0.10228(10) 0.61633(8) 0.0370(3) Uani 1 1 d
N1 N 0.10160(8) 0.03233(18) 0.36135(13) 0.0589(5) Uani 1 1 d
C1 C 0.09002(7) 0.21907(15) 0.56260(12) 0.0302(4) Uani 1 1 d
O2 O 0.04180(5) 0.24933(11) 0.57937(8) 0.0343(3) Uani 1 1 d
C2 C 0.06696(7) 0.23464(16) 0.44135(12) 0.0310(4) Uani 1 1 d
N2 N -0.04383(7) 0.34237(16) 0.31290(11) 0.0433(4) Uani 1 1 d
C3 C 0.11979(7) 0.33281(15) 0.53278(12) 0.0288(3) Uani 1 1 d
C4 C 0.18579(7) 0.31302(17) 0.55286(13) 0.0351(4) Uani 1 1 d
H4A H 0.1953(8) 0.2100(19) 0.5514(13) 0.036(4) Uiso 1 1 d
C5 C 0.23396(8) 0.37604(18) 0.66277(15) 0.0408(4) Uani 1 1 d
H5B H 0.2308(8) 0.3235(18) 0.7184(14) 0.039(5) Uiso 1 1 d
H5A H 0.2768(9) 0.3629(18) 0.6735(14) 0.047(5) Uiso 1 1 d
C6 C 0.22034(8) 0.53642(17) 0.66548(15) 0.0406(4) Uani 1 1 d
H6A H 0.2531(8) 0.5761(18) 0.7391(15) 0.045(5) Uiso 1 1 d
C7 C 0.15408(8) 0.55215(17) 0.64568(14) 0.0369(4) Uani 1 1 d
H7B H 0.1502(8) 0.5009(19) 0.7043(14) 0.043(5) Uiso 1 1 d
H7A H 0.1441(8) 0.657(2) 0.6469(14) 0.044(5) Uiso 1 1 d
C8 C 0.10457(8) 0.49139(15) 0.53450(12) 0.0308(4) Uani 1 1 d
H8A H 0.0624(8) 0.5013(16) 0.5236(12) 0.027(4) Uiso 1 1 d
C9 C 0.18949(9) 0.39463(19) 0.46478(16) 0.0425(4) Uani 1 1 d
H9B H 0.1586(9) 0.3506(18) 0.3910(16) 0.048(5) Uiso 1 1 d
H9A H 0.2321(9) 0.3815(19) 0.4761(15) 0.052(5) Uiso 1 1 d
C10 C 0.17591(8) 0.55448(18) 0.46777(15) 0.0415(4) Uani 1 1 d
H10A H 0.1801(8) 0.6058(19) 0.4112(15) 0.045(5) Uiso 1 1 d
C11 C 0.22462(9) 0.6166(2) 0.57821(15) 0.0457(4) Uani 1 1 d
H11B H 0.2157(8) 0.720(2) 0.5800(14) 0.048(5) Uiso 1 1 d
H11A H 0.2682(10) 0.602(2) 0.5916(15) 0.054(5) Uiso 1 1 d
C12 C 0.10932(8) 0.57115(18) 0.44717(14) 0.0366(4) Uani 1 1 d
H12B H 0.0777(8) 0.5328(18) 0.3755(15) 0.040(5) Uiso 1 1 d
H12A H 0.1001(8) 0.673(2) 0.4506(14) 0.043(5) Uiso 1 1 d
C13 C 0.08600(8) 0.12305(18) 0.39514(13) 0.0389(4) Uani 1 1 d
C14 C 0.00516(7) 0.29463(16) 0.36992(12) 0.0324(4) Uani 1 1 d
C15 C 0.09171(10) -0.02828(19) 0.60287(19) 0.0498(5) Uani 1 1 d
H15C H 0.0668(12) -0.020(3) 0.642(2) 0.094(8) Uiso 1 1 d
H15B H 0.0627(12) -0.053(2) 0.527(2) 0.071(7) Uiso 1 1 d
H15A H 0.1226(12) -0.103(3) 0.640(2) 0.090(8) Uiso 1 1 d
C16 C 0.06236(10) 0.2788(2) 0.69008(14) 0.0450(4) Uani 1 1 d
H16C H 0.0257(13) 0.262(3) 0.696(2) 0.101(9) Uiso 1 1 d
H16B H 0.0915(13) 0.209(3) 0.737(2) 0.096(9) Uiso 1 1 d
H16A H 0.0757(12) 0.379(3) 0.710(2) 0.093(8) Uiso 1 1 d

loop_
_atom_site_aniso_label
_atom_site_aniso_U_11
_atom_site_aniso_U_22
_atom_site_aniso_U_33
_atom_site_aniso_U_23
_atom_site_aniso_U_13
_atom_site_aniso_U_12
O1 0.0355(6) 0.0241(6) 0.0398(7) 0.0042(4) 0.0119(5) 0.0026(4)
N1 0.0712(12) 0.0498(10) 0.0567(11) -0.0147(8) 0.0344(10) 0.0075(8)
C1 0.0314(8) 0.0248(8) 0.0292(8) 0.0006(6) 0.0124(7) 0.0028(6)
O2 0.0354(6) 0.0371(6) 0.0314(6) 0.0014(5) 0.0182(5) 0.0007(5)
C2 0.0327(8) 0.0272(8) 0.0306(8) -0.0031(6) 0.0150(7) 0.0018(6)
N2 0.0388(8) 0.0491(9) 0.0362(8) 0.0013(6) 0.0159(7) 0.0043(7)
C3 0.0293(8) 0.0257(8) 0.0275(8) -0.0009(6) 0.0123(7) 0.0021(6)
C4 0.0331(8) 0.0269(8) 0.0439(10) -0.0010(7) 0.0193(7) 0.0042(6)
C5 0.0311(9) 0.0340(9) 0.0465(11) 0.0020(8) 0.0131(8) 0.0018(7)
C6 0.0365(9) 0.0308(9) 0.0405(10) -0.0038(7) 0.0107(8) -0.0044(7)
C7 0.0435(10) 0.0257(8) 0.0386(10) -0.0042(7) 0.0196(8) 0.0001(7)
C8 0.0318(8) 0.0247(8) 0.0355(9) 0.0010(6) 0.0174(7) 0.0040(6)
C9 0.0385(10) 0.0447(10) 0.0524(12) -0.0024(8) 0.0296(9) 0.0011(8)
C10 0.0429(10) 0.0386(9) 0.0479(11) 0.0072(8) 0.0273(9) -0.0012(7)
C11 0.0373(10) 0.0342(10) 0.0607(12) 0.0026(8) 0.0227(9) -0.0039(7)
C12 0.0380(9) 0.0293(9) 0.0389(10) 0.0054(7) 0.0179(8) 0.0032(7)
C13 0.0406(9) 0.0351(9) 0.0361(9) -0.0051(7) 0.0170(8) 0.0013(7)
C14 0.0348(9) 0.0323(8) 0.0287(8) -0.0030(6) 0.0158(7) -0.0025(7)
C15 0.0519(12) 0.0256(9) 0.0553(13) 0.0053(8) 0.0170(11) -0.0026(8)
C16 0.0584(12) 0.0476(11) 0.0343(10) 0.0006(8) 0.0280(9) 0.0003(9)

loop_
_atom_type_symbol
_atom_type_description
_atom_type_scat_dispersion_real
_atom_type_scat_dispersion_imag
_atom_type_scat_source
C C 0.0181 0.0091 'International Tables Vol C Tables 4.2.6.8 and 6.1.1.4'
H H 0.0000 0.0000 'International Tables Vol C Tables 4.2.6.8 and 6.1.1.4'
N N 0.0311 0.0180 'International Tables Vol C Tables 4.2.6.8 and 6.1.1.4'
O O 0.0492 0.0322 'International Tables Vol C Tables 4.2.6.8 and 6.1.1.4'

loop_
_geom_angle_atom_site_label_1
_geom_angle_atom_site_label_2
_geom_angle_atom_site_label_3
_geom_angle
C1 O1 C15 114.39(13)
O1 C1 O2 116.24(12)
O1 C1 C3 116.52(12)
O2 C1 C3 121.76(12)
O1 C1 C2 117.44(12)
O2 C1 C2 110.64(11)
C3 C1 C2 62.57(10)
C1 O2 C16 114.36(13)
C14 C2 C13 115.22(13)
C14 C2 C1 118.25(12)
C13 C2 C1 116.82(13)
C14 C2 C3 119.02(12)
C13 C2 C3 118.50(13)
C1 C2 C3 56.41(9)
C1 C3 C4 120.97(12)
C1 C3 C8 121.08(12)
C4 C3 C8 111.50(12)
C1 C3 C2 61.02(10)
C4 C3 C2 115.24(12)
C8 C3 C2 117.93(12)
C3 C4 C5 109.00(13)
C3 C4 C9 108.35(13)
C5 C4 C9 109.41(14)
C3 C4 H4A 111.1(9)
C5 C4 H4A 109.3(9)
C9 C4 H4A 109.7(9)
C4 C5 C6 109.76(14)
C4 C5 H5B 108.6(10)
C6 C5 H5B 110.1(10)
C4 C5 H5A 107.4(10)
C6 C5 H5A 110.3(10)
H5B C5 H5A 110.6(14)
C7 C6 C11 109.88(14)
C7 C6 C5 108.68(14)
C11 C6 C5 109.72(15)
C7 C6 H6A 110.4(10)
C11 C6 H6A 109.7(10)
C5 C6 H6A 108.4(10)
C6 C7 C8 110.42(13)
C6 C7 H7B 111.5(10)
C8 C7 H7B 109.6(10)
C6 C7 H7A 110.1(10)
C8 C7 H7A 107.8(10)
H7B C7 H7A 107.3(14)
C3 C8 C12 108.87(13)
C3 C8 C7 107.71(12)
C12 C8 C7 109.41(13)
C3 C8 H8A 110.0(9)
C12 C8 H8A 111.5(9)
C7 C8 H8A 109.2(9)
C10 C9 C4 110.02(14)
C10 C9 H9B 111.3(10)
C4 C9 H9B 110.0(10)
C10 C9 H9A 110.4(11)
C4 C9 H9A 109.3(11)
H9B C9 H9A 105.7(15)
C9 C10 C12 109.03(14)
C9 C10 C11 109.37(15)
C12 C10 C11 110.05(15)
C9 C10 H10A 108.5(10)
C12 C10 H10A 111.2(10)
C11 C10 H10A 108.7(10)
C6 C11 C10 109.40(14)
C6 C11 H11B 109.5(10)
C10 C11 H11B 109.2(10)
C6 C11 H11A 108.2(11)
C10 C11 H11A 109.1(11)
H11B C11 H11A 111.4(15)
C10 C12 C8 109.83(14)
C10 C12 H12B 110.4(10)
C8 C12 H12B 109.9(10)
C10 C12 H12A 110.2(10)
C8 C12 H12A 107.5(10)
H12B C12 H12A 109.0(14)
N1 C13 C2 177.90(18)
N2 C14 C2 179.70(18)
O1 C15 H15C 111.0(14)
O1 C15 H15B 112.4(13)
H15C C15 H15B 109.6(19)
O1 C15 H15A 106.3(15)
H15C C15 H15A 106(2)
H15B C15 H15A 111(2)
O2 C16 H16C 105.9(15)
O2 C16 H16B 111.9(16)
H16C C16 H16B 102(2)
O2 C16 H16A 111.8(14)
H16C C16 H16A 109(2)
H16B C16 H16A 115(2)

loop_
_geom_bond_atom_site_label_1
_geom_bond_atom_site_label_2
_geom_bond_distance
O1 C1 1.3697(17)
O1 C15 1.447(2)
N1 C13 1.144(2)
C1 O2 1.3765(17)
C1 C3 1.483(2)
C1 C2 1.558(2)
O2 C16 1.445(2)
C2 C14 1.441(2)
C2 C13 1.448(2)
C2 C3 1.580(2)
N2 C14 1.144(2)
C3 C4 1.522(2)
C3 C8 1.525(2)
C4 C5 1.528(2)
C4 C9 1.540(2)
C4 H4A 0.989(17)
C5 C6 1.534(2)
C5 H5B 0.988(17)
C5 H5A 1.002(19)
C6 C7 1.526(2)
C6 C11 1.530(3)
C6 H6A 1.018(18)
C7 C8 1.540(2)
C7 H7B 1.030(18)
C7 H7A 1.004(18)
C8 C12 1.536(2)
C8 H8A 0.981(16)
C9 C10 1.529(2)
C9 H9B 1.025(19)
C9 H9A 0.99(2)
C10 C12 1.530(2)
C10 C11 1.533(3)
C10 H10A 1.007(18)
C11 H11B 0.987(19)
C11 H11A 1.01(2)
C12 H12B 0.988(18)
C12 H12A 0.985(18)
C15 H15C 1.04(3)
C15 H15B 0.98(2)
C15 H15A 0.96(3)
C16 H16C 0.97(3)
C16 H16B 0.95(3)
C16 H16A 0.98(3)

loop_
_geom_torsion_atom_site_label_1
_geom_torsion_atom_site_label_2
_geom_torsion_atom_site_label_3
_geom_torsion_atom_site_label_4
_geom_torsion
C15 O1 C1 O2 51.49(18)
C15 O1 C1 C3 -154.12(15)
C15 O1 C1 C2 -82.84(18)
O1 C1 O2 C16 59.86(17)
C3 C1 O2 C16 -93.09(17)
C2 C1 O2 C16 -162.86(13)
O1 C1 C2 C14 144.98(13)
O2 C1 C2 C14 8.27(18)
C3 C1 C2 C14 -107.72(14)
O1 C1 C2 C13 0.5(2)
O2 C1 C2 C13 -136.19(14)
C3 C1 C2 C13 107.82(15)
O1 C1 C2 C3 -107.30(14)
O2 C1 C2 C3 115.99(13)
O1 C1 C3 C4 5.1(2)
O2 C1 C3 C4 157.96(13)
C2 C1 C3 C4 -103.66(15)
O1 C1 C3 C8 -144.32(14)
O2 C1 C3 C8 8.6(2)
C2 C1 C3 C8 106.94(15)
O1 C1 C3 C2 108.74(14)
O2 C1 C3 C2 -98.38(14)
C14 C2 C3 C1 106.33(15)
C13 C2 C3 C1 -104.82(15)
C14 C2 C3 C4 -140.75(14)
C13 C2 C3 C4 8.10(19)
C1 C2 C3 C4 112.91(14)
C14 C2 C3 C8 -5.6(2)
C13 C2 C3 C8 143.21(14)
C1 C2 C3 C8 -111.98(14)
C1 C3 C4 C5 -92.30(16)
C8 C3 C4 C5 59.77(17)
C2 C3 C4 C5 -162.32(13)
C1 C3 C4 C9 148.73(14)
C8 C3 C4 C9 -59.21(16)
C2 C3 C4 C9 78.71(16)
C3 C4 C5 C6 -59.33(18)
C9 C4 C5 C6 58.98(18)
C4 C5 C6 C7 60.30(19)
C4 C5 C6 C11 -59.87(19)
C11 C6 C7 C8 59.08(17)
C5 C6 C7 C8 -60.99(18)
C1 C3 C8 C12 -148.69(14)
C4 C3 C8 C12 59.28(17)
C2 C3 C8 C12 -77.40(16)
C1 C3 C8 C7 92.76(16)
C4 C3 C8 C7 -59.27(16)
C2 C3 C8 C7 164.05(13)
C6 C7 C8 C3 59.78(16)
C6 C7 C8 C12 -58.42(17)
C3 C4 C9 C10 59.50(18)
C5 C4 C9 C10 -59.22(18)
C4 C9 C10 C12 -60.71(19)
C4 C9 C10 C11 59.67(18)
C7 C6 C11 C10 -59.30(18)
C5 C6 C11 C10 60.13(19)
C9 C10 C11 C6 -60.00(18)
C12 C10 C11 C6 59.76(18)
C9 C10 C12 C8 60.34(18)
C11 C10 C12 C8 -59.62(17)
C3 C8 C12 C10 -59.06(17)
C7 C8 C12 C10 58.41(17)
C14 C2 C13 N1 -132(5)
C1 C2 C13 N1 14(5)
C3 C2 C13 N1 78(5)
C13 C2 C14 N2 -54(81)
C1 C2 C14 N2 161(100)
C3 C2 C14 N2 96(66)
